data_7110869
loop_
_publ_author_name
'Zhang, Lei'
'Cheng, Peng'
'Tang, Liang-Fu'
'Jiang, Zong-Hui'
'Liao, Dai-Zheng'
'Yan, Shi-Ping'
'Wang, Geng-Lin'
'Weng, Lin-Hong'

_publ_section_title
;
 Two dimensional stair-shaped coordination polymer exhibiting
 three-dimensional structure with cavities
;
_journal_issue 8
_journal_name_full 'Chemical Communications'
_journal_page_first 717
_journal_paper_doi 10.1039/b000588f
_journal_year 2000
_chemical_formula_sum 'C35 H28 Cr2 N8 Na2 O18'
_chemical_formula_weight 998.63
_chemical_name_systematic
; 
? 
;
_space_group_IT_number 2
_symmetry_cell_setting triclinic
_symmetry_space_group_name_Hall '-P 1'
_symmetry_space_group_name_H-M 'P -1'
_atom_sites_solution_hydrogens geom
_atom_sites_solution_primary direct
_atom_sites_solution_secondary difmap
_audit_creation_method SHELXL-97
_cell_angle_alpha 96.259(3)
_cell_angle_beta 95.649(3)
_cell_angle_gamma 95.673(3)
_cell_formula_units_Z 2
_cell_length_a 9.3366(15)
_cell_length_b 9.5519(15)
_cell_length_c 22.527(4)
_cell_measurement_temperature 293(2)
_cell_volume 1975.1(6)
_computing_cell_refinement 'Bruker SMART'
_computing_data_collection 'Bruker SMART'
_computing_data_reduction 'Bruker SHELXTL'
_computing_molecular_graphics 'Bruker SHELXTL'
_computing_publication_material 'Bruker SHELXTL'
_computing_structure_refinement 'SHELXL-97 (Sheldrick, 1997)'
_computing_structure_solution 'SHELXS-97 (Sheldrick, 1990)'
_diffrn_ambient_temperature 293(2)
_diffrn_measured_fraction_theta_full 0.979
_diffrn_measured_fraction_theta_max 0.979
_diffrn_measurement_device_type 'CCD area detector'
_diffrn_measurement_method 'phi and omega scans'
_diffrn_radiation_monochromator graphite
_diffrn_radiation_source 'fine-focus sealed tube'
_diffrn_radiation_type MoK\a
_diffrn_radiation_wavelength 0.71073
_diffrn_reflns_av_R_equivalents 0.0434
_diffrn_reflns_av_sigmaI/netI 0.0678
_diffrn_reflns_limit_h_max 11
_diffrn_reflns_limit_h_min -6
_diffrn_reflns_limit_k_max 11
_diffrn_reflns_limit_k_min -11
_diffrn_reflns_limit_l_max 28
_diffrn_reflns_limit_l_min -27
_diffrn_reflns_number 11435
_diffrn_reflns_theta_full 26.44
_diffrn_reflns_theta_max 26.44
_diffrn_reflns_theta_min 2.21
_exptl_absorpt_coefficient_mu 0.664
_exptl_absorpt_correction_type SADABS
_exptl_crystal_colour red
_exptl_crystal_density_diffrn 1.679
_exptl_crystal_density_method 'not measured'
_exptl_crystal_F_000 1016
_exptl_crystal_size_max 0.20
_exptl_crystal_size_mid 0.15
_exptl_crystal_size_min 0.15
_refine_diff_density_max 0.389
_refine_diff_density_min -0.395
_refine_diff_density_rms 0.070
_refine_ls_extinction_method none
_refine_ls_goodness_of_fit_ref 0.973
_refine_ls_hydrogen_treatment mixed
_refine_ls_matrix_type full
_refine_ls_number_parameters 581
_refine_ls_number_reflns 7968
_refine_ls_number_restraints 0
_refine_ls_restrained_S_all 0.973
_refine_ls_R_factor_all 0.0783
_refine_ls_R_factor_gt 0.0442
_refine_ls_shift/su_max 0.001
_refine_ls_shift/su_mean 0.000
_refine_ls_structure_factor_coef Fsqd
_refine_ls_weighting_details 'calc w==1/[\s^2^(Fo^2^)+(0.0488P)^2^+0.0000P] where P==(Fo^2^+2Fc^2^)/3'
_refine_ls_weighting_scheme calc
_refine_ls_wR_factor_gt 0.0950
_refine_ls_wR_factor_ref 0.1066
_reflns_number_gt 5230
_reflns_number_total 7968
_reflns_threshold_expression >2sigma(I)
_cod_data_source_file b000588fsup1.cif
_cod_data_source_block 990629b
_cod_depositor_comments
;
The following automatic conversions were performed:

'_symmetry_cell_setting' value 'Triclinic' changed to 'triclinic'
according to /home/saulius/struct/CIF-dictionaries/cif_core.dic
dictionary named 'cif_core.dic' version 2.4.2 from 2011-04-26.

Automatic conversion script
Id: cif_fix_values 1891 2012-01-12 08:04:46Z andrius 
;
_cod_original_cell_volume 1975.1(5)
_cod_original_sg_symbol_H-M P-1
_cod_database_code 7110869

loop_
_symmetry_equiv_pos_as_xyz
'x, y, z'
'-x, -y, -z'

loop_
_atom_site_label
_atom_site_type_symbol
_atom_site_fract_x
_atom_site_fract_y
_atom_site_fract_z
_atom_site_U_iso_or_equiv
_atom_site_adp_type
_atom_site_occupancy
_atom_site_symmetry_multiplicity
_atom_site_calc_flag
_atom_site_refinement_flags
Cr2 Cr 0.19342(5) 0.75462(5) 0.38752(2) 0.02905(13) Uani 1 1 d .
Na2 Na 0.37184(13) 0.24149(12) 0.28392(5) 0.0391(3) Uani 1 1 d .
O9 O 0.1681(2) 0.63253(19) 0.31005(8) 0.0323(5) Uani 1 1 d .
O13 O 0.3724(2) 0.8533(2) 0.36866(9) 0.0341(5) Uani 1 1 d .
O10 O 0.2999(2) 0.6013(2) 0.41448(9) 0.0370(5) Uani 1 1 d .
N4 N 0.2020(2) 0.8583(2) 0.47294(10) 0.0324(5) Uani 1 1 d .
N3 N 0.0024(3) 0.6687(3) 0.41451(11) 0.0349(6) Uani 1 1 d .
O11 O 0.2391(2) 0.4344(2) 0.26723(9) 0.0424(5) Uani 1 1 d .
O15 O 0.4506(2) 1.0428(2) 0.32656(12) 0.0505(6) Uani 1 1 d .
O12 O 0.4043(2) 0.4169(2) 0.37503(10) 0.0473(6) Uani 1 1 d .
C28 C 0.2016(3) 1.0134(3) 0.34616(13) 0.0310(6) Uani 1 1 d .
O16 O 0.1795(2) 1.1336(2) 0.33800(10) 0.0436(5) Uani 1 1 d .
C27 C 0.3558(3) 0.9687(3) 0.34550(13) 0.0323(7) Uani 1 1 d .
C26 C 0.3240(3) 0.5094(3) 0.37129(13) 0.0324(7) Uani 1 1 d .
C25 C 0.2385(3) 0.5236(3) 0.31010(13) 0.0308(6) Uani 1 1 d .
C20 C 0.0901(3) 0.8202(3) 0.50431(13) 0.0330(7) Uani 1 1 d .
C19 C -0.0191(3) 0.7095(3) 0.47206(14) 0.0356(7) Uani 1 1 d .
C24 C 0.3016(3) 0.9649(3) 0.49758(14) 0.0420(8) Uani 1 1 d .
H24A H 0.3788 0.9902 0.4764 0.050 Uiso 1 1 calc R
C23 C 0.2942(4) 1.0380(4) 0.55287(15) 0.0476(8) Uani 1 1 d .
H23A H 0.3643 1.1122 0.5687 0.057 Uiso 1 1 calc R
C21 C 0.0785(4) 0.8901(4) 0.55988(14) 0.0453(8) Uani 1 1 d .
H21A H 0.0013 0.8635 0.5809 0.054 Uiso 1 1 calc R
C22 C 0.1810(4) 0.9993(4) 0.58440(15) 0.0501(9) Uani 1 1 d .
H22A H 0.1739 1.0468 0.6221 0.060 Uiso 1 1 calc R
C15 C -0.0981(4) 0.5768(4) 0.38058(16) 0.0504(9) Uani 1 1 d .
H15A H -0.0849 0.5505 0.3407 0.060 Uiso 1 1 calc R
C18 C -0.1391(4) 0.6542(4) 0.49650(17) 0.0554(10) Uani 1 1 d .
H18A H -0.1517 0.6819 0.5364 0.067 Uiso 1 1 calc R
C17 C -0.2403(4) 0.5573(4) 0.4609(2) 0.0707(12) Uani 1 1 d .
H17A H -0.3213 0.5181 0.4767 0.085 Uiso 1 1 calc R
C16 C -0.2203(4) 0.5197(4) 0.40254(19) 0.0671(11) Uani 1 1 d .
H16A H -0.2885 0.4561 0.3778 0.081 Uiso 1 1 calc R
Cr1 Cr 0.28666(5) 0.17661(5) 0.10587(2) 0.03083(13) Uani 1 1 d .
O6 O 0.2687(2) 0.1085(2) 0.18449(9) 0.0367(5) Uani 1 1 d .
O5 O 0.1894(2) -0.0127(2) 0.07558(9) 0.0392(5) Uani 1 1 d .
O2 O 0.1037(2) 0.2593(2) 0.10388(9) 0.0362(5) Uani 1 1 d .
O1 O 0.3667(2) 0.3690(2) 0.13910(9) 0.0343(5) Uani 1 1 d .
N2 N 0.4924(3) 0.1190(2) 0.10247(11) 0.0337(6) Uani 1 1 d .
N1 N 0.3280(3) 0.2277(3) 0.02263(11) 0.0338(6) Uani 1 1 d .
O3 O 0.2988(2) 0.5857(2) 0.15875(10) 0.0410(5) Uani 1 1 d .
O4 O 0.0139(2) 0.4608(2) 0.13277(10) 0.0434(5) Uani 1 1 d .
C12 C 0.1148(3) 0.3914(3) 0.12577(13) 0.0313(6) Uani 1 1 d .
C5 C 0.4669(3) 0.2241(3) 0.01099(14) 0.0356(7) Uani 1 1 d .
C11 C 0.2731(3) 0.4596(3) 0.14336(13) 0.0314(6) Uani 1 1 d .
C6 C 0.5599(3) 0.1601(3) 0.05536(14) 0.0352(7) Uani 1 1 d .
O8 O 0.1789(3) -0.0826(2) 0.22310(10) 0.0581(7) Uani 1 1 d .
C14 C 0.2009(3) -0.0169(3) 0.18098(14) 0.0361(7) Uani 1 1 d .
C13 C 0.1479(3) -0.0858(3) 0.11641(13) 0.0339(7) Uani 1 1 d .
O7 O 0.0742(3) -0.2004(2) 0.10818(11) 0.0508(6) Uani 1 1 d .
C10 C 0.5681(3) 0.0551(3) 0.14322(15) 0.0430(8) Uani 1 1 d .
H10A H 0.5229 0.0262 0.1755 0.052 Uiso 1 1 calc R
C1 C 0.2357(3) 0.2769(3) -0.01673(15) 0.0432(8) Uani 1 1 d .
H1A H 0.1396 0.2767 -0.0092 0.052 Uiso 1 1 calc R
C9 C 0.7088(4) 0.0304(4) 0.13938(17) 0.0544(9) Uani 1 1 d .
H9A H 0.7575 -0.0152 0.1683 0.065 Uiso 1 1 calc R
C3 C 0.4173(4) 0.3289(4) -0.07872(17) 0.0625(11) Uani 1 1 d .
H3A H 0.4478 0.3648 -0.1127 0.075 Uiso 1 1 calc R
C2 C 0.2758(4) 0.3280(4) -0.06778(16) 0.0553(10) Uani 1 1 d .
H2A H 0.2083 0.3612 -0.0944 0.066 Uiso 1 1 calc R
C7 C 0.7016(4) 0.1397(4) 0.04991(17) 0.0504(9) Uani 1 1 d .
H7A H 0.7465 0.1702 0.0178 0.060 Uiso 1 1 calc R
C8 C 0.7769(4) 0.0735(4) 0.09257(19) 0.0595(10) Uani 1 1 d .
H8A H 0.8730 0.0585 0.0894 0.071 Uiso 1 1 calc R
C4 C 0.5153(4) 0.2760(4) -0.03888(16) 0.0528(9) Uani 1 1 d .
H4A H 0.6118 0.2756 -0.0458 0.063 Uiso 1 1 calc R
Na1 Na 0.09108(12) 0.67529(12) 0.20020(5) 0.0395(3) Uani 1 1 d .
N5 N -0.1609(3) 0.6744(3) 0.22959(11) 0.0354(6) Uani 1 1 d .
N6 N -0.2882(2) 0.5896(3) 0.22229(11) 0.0326(6) Uani 1 1 d .
N7 N -0.2552(2) 0.3468(2) 0.23305(11) 0.0345(6) Uani 1 1 d .
N8 N -0.3530(3) 0.2841(3) 0.26556(12) 0.0416(6) Uani 1 1 d .
C29 C -0.1217(3) 0.3072(3) 0.24589(15) 0.0419(8) Uani 1 1 d .
H29A H -0.0386 0.3372 0.2291 0.050 Uiso 1 1 calc R
C32 C -0.2971(3) 0.4466(3) 0.19304(14) 0.0359(7) Uani 1 1 d .
H32A H -0.3958 0.4175 0.1751 0.043 Uiso 1 1 calc R
H32B H -0.2352 0.4448 0.1609 0.043 Uiso 1 1 calc R
C33 C -0.3932(3) 0.6542(4) 0.24679(15) 0.0463(8) Uani 1 1 d .
H33A H -0.4886 0.6157 0.2471 0.056 Uiso 1 1 calc R
C35 C -0.1913(4) 0.7940(3) 0.25919(15) 0.0445(8) Uani 1 1 d .
H35A H -0.1244 0.8735 0.2706 0.053 Uiso 1 1 calc R
C31 C -0.2751(3) 0.2059(4) 0.29786(16) 0.0499(9) Uani 1 1 d .
H31A H -0.3131 0.1492 0.3249 0.060 Uiso 1 1 calc R
C34 C -0.3345(4) 0.7862(4) 0.27107(16) 0.0507(9) Uani 1 1 d .
H34A H -0.3804 0.8561 0.2913 0.061 Uiso 1 1 calc R
C30 C -0.1307(3) 0.2168(4) 0.28742(16) 0.0501(9) Uani 1 1 d .
H30A H -0.0568 0.1716 0.3052 0.060 Uiso 1 1 calc R
O18 O 0.4903(4) 0.2595(4) 0.47384(18) 0.1137(12) Uani 1 1 d .
O17 O 0.1314(5) -0.4081(5) 0.0128(2) 0.1450(16) Uani 1 1 d .
O14 O 0.1071(2) 0.9149(2) 0.35770(9) 0.0321(4) Uiso 1 1 d .

loop_
_atom_site_aniso_label
_atom_site_aniso_U_11
_atom_site_aniso_U_22
_atom_site_aniso_U_33
_atom_site_aniso_U_23
_atom_site_aniso_U_13
_atom_site_aniso_U_12
Cr2 0.0291(3) 0.0314(3) 0.0272(3) 0.0040(2) 0.00577(19) 0.0031(2)
Na2 0.0422(7) 0.0345(6) 0.0414(7) 0.0045(5) 0.0059(5) 0.0073(5)
O9 0.0397(12) 0.0309(11) 0.0272(11) 0.0034(9) 0.0026(9) 0.0098(9)
O13 0.0256(10) 0.0358(11) 0.0432(12) 0.0089(9) 0.0070(9) 0.0068(9)
O10 0.0455(12) 0.0373(12) 0.0285(11) 0.0050(9) 0.0006(9) 0.0091(10)
N4 0.0315(13) 0.0366(14) 0.0284(13) 0.0006(11) 0.0030(10) 0.0038(11)
N3 0.0335(14) 0.0360(14) 0.0346(15) 0.0052(11) 0.0052(11) -0.0015(11)
O11 0.0544(14) 0.0412(12) 0.0320(12) -0.0006(10) 0.0051(10) 0.0121(11)
O15 0.0297(12) 0.0465(13) 0.0825(18) 0.0270(13) 0.0188(11) 0.0065(10)
O12 0.0555(15) 0.0378(12) 0.0481(14) 0.0033(10) -0.0054(11) 0.0153(11)
C28 0.0294(16) 0.0323(16) 0.0319(16) 0.0031(13) 0.0046(12) 0.0055(13)
O16 0.0383(12) 0.0346(12) 0.0619(16) 0.0135(11) 0.0115(11) 0.0100(10)
C27 0.0296(16) 0.0320(16) 0.0366(17) 0.0041(13) 0.0074(13) 0.0063(13)
C26 0.0354(17) 0.0294(16) 0.0326(17) 0.0097(13) 0.0025(13) -0.0007(13)
C25 0.0316(16) 0.0327(16) 0.0289(16) 0.0069(13) 0.0057(12) 0.0009(13)
C20 0.0363(17) 0.0360(16) 0.0295(16) 0.0066(13) 0.0071(13) 0.0117(14)
C19 0.0374(17) 0.0368(17) 0.0345(17) 0.0079(14) 0.0088(13) 0.0044(14)
C24 0.0345(17) 0.0475(19) 0.0406(19) -0.0018(15) -0.0007(14) 0.0011(15)
C23 0.045(2) 0.049(2) 0.043(2) -0.0090(16) -0.0079(16) 0.0050(16)
C21 0.048(2) 0.057(2) 0.0329(18) 0.0063(16) 0.0089(15) 0.0112(17)
C22 0.059(2) 0.057(2) 0.0330(19) -0.0079(16) 0.0006(16) 0.0190(19)
C15 0.050(2) 0.052(2) 0.044(2) 0.0009(17) 0.0058(16) -0.0107(17)
C18 0.056(2) 0.063(2) 0.050(2) 0.0096(18) 0.0234(18) -0.0041(19)
C17 0.055(2) 0.078(3) 0.077(3) 0.009(2) 0.025(2) -0.023(2)
C16 0.055(2) 0.071(3) 0.067(3) -0.002(2) 0.011(2) -0.030(2)
Cr1 0.0311(3) 0.0325(3) 0.0293(3) 0.0051(2) 0.0056(2) 0.0023(2)
O6 0.0475(13) 0.0324(11) 0.0285(11) 0.0016(9) 0.0063(9) -0.0040(10)
O5 0.0492(13) 0.0374(12) 0.0299(12) 0.0029(9) 0.0048(10) -0.0003(10)
O2 0.0277(11) 0.0348(12) 0.0444(13) 0.0001(10) 0.0051(9) -0.0009(9)
O1 0.0236(10) 0.0362(11) 0.0431(12) 0.0036(9) 0.0034(9) 0.0044(9)
N2 0.0374(14) 0.0310(13) 0.0333(14) 0.0046(11) 0.0035(11) 0.0064(11)
N1 0.0333(14) 0.0386(14) 0.0305(14) 0.0062(11) 0.0037(11) 0.0055(11)
O3 0.0364(12) 0.0333(12) 0.0522(14) 0.0045(10) 0.0030(10) 0.0014(10)
O4 0.0287(11) 0.0440(13) 0.0584(15) 0.0016(11) 0.0087(10) 0.0092(10)
C12 0.0277(15) 0.0380(17) 0.0291(16) 0.0086(13) 0.0058(12) 0.0004(13)
C5 0.0363(17) 0.0363(17) 0.0337(17) 0.0046(13) 0.0040(13) 0.0011(14)
C11 0.0312(16) 0.0358(17) 0.0276(16) 0.0069(13) 0.0058(12) -0.0010(13)
C6 0.0336(17) 0.0348(16) 0.0365(17) -0.0001(14) 0.0059(13) 0.0037(13)
O8 0.0929(19) 0.0457(14) 0.0334(13) 0.0087(11) 0.0116(13) -0.0127(13)
C14 0.0397(18) 0.0358(17) 0.0339(17) 0.0044(14) 0.0101(14) 0.0031(14)
C13 0.0333(16) 0.0340(17) 0.0351(17) 0.0052(14) 0.0041(13) 0.0060(14)
O7 0.0598(15) 0.0365(13) 0.0502(15) 0.0061(11) -0.0076(11) -0.0108(11)
C10 0.046(2) 0.0426(19) 0.0407(19) 0.0095(15) -0.0004(15) 0.0079(15)
C1 0.0390(19) 0.050(2) 0.042(2) 0.0137(16) 0.0007(15) 0.0071(15)
C9 0.046(2) 0.055(2) 0.062(2) 0.0136(19) -0.0098(18) 0.0145(18)
C3 0.066(3) 0.081(3) 0.042(2) 0.027(2) 0.0105(19) -0.007(2)
C2 0.056(2) 0.070(3) 0.044(2) 0.0269(19) 0.0014(17) 0.0062(19)
C7 0.0374(19) 0.060(2) 0.055(2) 0.0070(18) 0.0110(16) 0.0067(17)
C8 0.036(2) 0.067(3) 0.075(3) 0.001(2) 0.0002(19) 0.0136(18)
C4 0.041(2) 0.074(3) 0.047(2) 0.0222(19) 0.0093(16) 0.0025(18)
Na1 0.0377(7) 0.0360(7) 0.0450(7) 0.0057(5) 0.0082(5) 0.0009(5)
N5 0.0282(13) 0.0353(14) 0.0412(15) 0.0027(12) 0.0034(11) -0.0020(11)
N6 0.0284(13) 0.0362(14) 0.0333(14) 0.0064(11) 0.0031(10) 0.0021(11)
N7 0.0273(13) 0.0344(14) 0.0431(16) 0.0125(12) 0.0040(11) 0.0008(11)
N8 0.0281(14) 0.0464(16) 0.0520(17) 0.0183(13) 0.0046(12) -0.0012(12)
C29 0.0219(16) 0.051(2) 0.054(2) 0.0115(17) 0.0063(14) 0.0001(14)
C32 0.0338(17) 0.0358(17) 0.0364(17) 0.0050(14) 0.0005(13) -0.0018(13)
C33 0.0306(17) 0.062(2) 0.046(2) 0.0005(17) 0.0064(15) 0.0067(16)
C35 0.046(2) 0.0379(18) 0.046(2) -0.0029(15) 0.0023(15) -0.0010(15)
C31 0.0350(19) 0.057(2) 0.062(2) 0.0314(19) 0.0033(16) -0.0019(16)
C34 0.045(2) 0.052(2) 0.053(2) -0.0097(18) 0.0048(16) 0.0138(17)
C30 0.0350(19) 0.055(2) 0.065(2) 0.0293(19) 0.0036(16) 0.0081(16)
O18 0.119(3) 0.096(3) 0.122(3) 0.033(2) -0.016(2) 0.001(2)
O17 0.147(4) 0.140(4) 0.144(4) 0.018(3) 0.020(3) -0.009(3)

loop_
_atom_type_symbol
_atom_type_description
_atom_type_scat_dispersion_real
_atom_type_scat_dispersion_imag
_atom_type_scat_source
C C 0.0033 0.0016 'International Tables Vol C Tables 4.2.6.8 and 6.1.1.4'
H H 0.0000 0.0000 'International Tables Vol C Tables 4.2.6.8 and 6.1.1.4'
N N 0.0061 0.0033 'International Tables Vol C Tables 4.2.6.8 and 6.1.1.4'
O O 0.0106 0.0060 'International Tables Vol C Tables 4.2.6.8 and 6.1.1.4'
Cr Cr 0.3209 0.6236 'International Tables Vol C Tables 4.2.6.8 and 6.1.1.4'
Na Na 0.0362 0.0249 'International Tables Vol C Tables 4.2.6.8 and 6.1.1.4'

loop_
_geom_angle_atom_site_label_1
_geom_angle_atom_site_label_2
_geom_angle_atom_site_label_3
_geom_angle
_geom_angle_site_symmetry_1
_geom_angle_site_symmetry_3
O13 Cr2 O14 83.64(8) . .
O13 Cr2 O10 90.23(8) . .
O14 Cr2 O10 173.82(9) . .
O13 Cr2 O9 92.02(8) . .
O14 Cr2 O9 96.39(8) . .
O10 Cr2 O9 82.93(8) . .
O13 Cr2 N4 95.54(9) . .
O14 Cr2 N4 88.07(9) . .
O10 Cr2 N4 93.39(9) . .
O9 Cr2 N4 171.61(9) . .
O13 Cr2 N3 173.70(9) . .
O14 Cr2 N3 93.62(9) . .
O10 Cr2 N3 92.55(9) . .
O9 Cr2 N3 93.92(9) . .
N4 Cr2 N3 78.66(10) . .
O11 Na2 O15 160.25(9) . 1_545
O11 Na2 O16 91.33(8) . 1_545
O15 Na2 O16 70.17(8) 1_545 1_545
O11 Na2 O12 69.94(8) . .
O15 Na2 O12 99.61(9) 1_545 .
O16 Na2 O12 81.63(8) 1_545 .
O11 Na2 O6 91.89(8) . .
O15 Na2 O6 95.96(9) 1_545 .
O16 Na2 O6 93.49(8) 1_545 .
O12 Na2 O6 160.94(8) . .
O11 Na2 N8 114.13(9) . 1_655
O15 Na2 N8 82.36(8) 1_545 1_655
O16 Na2 N8 150.55(9) 1_545 1_655
O12 Na2 N8 93.05(9) . 1_655
O6 Na2 N8 99.88(8) . 1_655
O11 Na2 C27 140.94(9) . 1_545
O15 Na2 C27 21.05(7) 1_545 1_545
O16 Na2 C27 49.64(7) 1_545 1_545
O12 Na2 C27 98.61(8) . 1_545
O6 Na2 C27 91.98(8) . 1_545
N8 Na2 C27 103.41(8) 1_655 1_545
O11 Na2 C25 20.58(7) . .
O15 Na2 C25 144.54(9) 1_545 .
O16 Na2 C25 86.32(8) 1_545 .
O12 Na2 C25 49.44(7) . .
O6 Na2 C25 112.10(8) . .
N8 Na2 C25 112.12(8) 1_655 .
C27 Na2 C25 131.72(8) 1_545 .
O11 Na2 C28 112.49(8) . 1_545
O15 Na2 C28 49.88(7) 1_545 1_545
O16 Na2 C28 21.57(7) 1_545 1_545
O12 Na2 C28 93.10(8) . 1_545
O6 Na2 C28 88.56(8) . 1_545
N8 Na2 C28 132.19(8) 1_655 1_545
C27 Na2 C28 28.87(7) 1_545 1_545
C25 Na2 C28 107.61(8) . 1_545
C25 O9 Cr2 113.83(17) . .
C25 O9 Na1 109.67(16) . .
Cr2 O9 Na1 133.51(9) . .
C27 O13 Cr2 114.01(18) . .
C26 O10 Cr2 113.78(18) . .
C24 N4 C20 118.7(3) . .
C24 N4 Cr2 125.4(2) . .
C20 N4 Cr2 115.69(19) . .
C15 N3 C19 118.6(3) . .
C15 N3 Cr2 125.7(2) . .
C19 N3 Cr2 115.6(2) . .
C25 O11 Na2 116.41(19) . .
C27 O15 Na2 114.66(19) . 1_565
C26 O12 Na2 112.38(19) . .
O16 C28 O14 126.2(3) . .
O16 C28 C27 120.0(3) . .
O14 C28 C27 113.8(2) . .
O16 C28 Na2 48.32(15) . 1_565
O14 C28 Na2 163.5(2) . 1_565
C27 C28 Na2 74.57(16) . 1_565
C28 O16 Na2 110.11(18) . 1_565
O15 C27 O13 125.5(3) . .
O15 C27 C28 120.7(3) . .
O13 C27 C28 113.7(3) . .
O15 C27 Na2 44.28(15) . 1_565
O13 C27 Na2 169.7(2) . 1_565
C28 C27 Na2 76.56(16) . 1_565
O12 C26 O10 126.3(3) . .
O12 C26 C25 119.9(3) . .
O10 C26 C25 113.8(2) . .
O11 C25 O9 125.1(3) . .
O11 C25 C26 120.4(3) . .
O9 C25 C26 114.5(2) . .
O11 C25 Na2 43.02(14) . .
O9 C25 Na2 167.9(2) . .
C26 C25 Na2 77.38(16) . .
N4 C20 C21 120.7(3) . .
N4 C20 C19 114.9(2) . .
C21 C20 C19 124.2(3) . .
N3 C19 C18 121.3(3) . .
N3 C19 C20 114.9(3) . .
C18 C19 C20 123.8(3) . .
N4 C24 C23 122.6(3) . .
C24 C23 C22 118.6(3) . .
C22 C21 C20 119.9(3) . .
C21 C22 C23 119.5(3) . .
N3 C15 C16 122.4(3) . .
C19 C18 C17 119.1(3) . .
C16 C17 C18 119.4(3) . .
C17 C16 C15 119.2(4) . .
O2 Cr1 O1 82.95(8) . .
O2 Cr1 O5 92.24(9) . .
O1 Cr1 O5 174.61(8) . .
O2 Cr1 O6 93.90(9) . .
O1 Cr1 O6 95.00(8) . .
O5 Cr1 O6 82.87(8) . .
O2 Cr1 N1 94.13(9) . .
O1 Cr1 N1 88.29(9) . .
O5 Cr1 N1 94.50(9) . .
O6 Cr1 N1 171.64(9) . .
O2 Cr1 N2 170.62(9) . .
O1 Cr1 N2 90.25(9) . .
O5 Cr1 N2 94.80(9) . .
O6 Cr1 N2 93.13(9) . .
N1 Cr1 N2 79.15(9) . .
C14 O6 Cr1 113.67(18) . .
C14 O6 Na2 121.04(18) . .
Cr1 O6 Na2 125.25(9) . .
C13 O5 Cr1 114.49(19) . .
C12 O2 Cr1 114.59(18) . .
C11 O1 Cr1 115.12(17) . .
C10 N2 C6 117.9(3) . .
C10 N2 Cr1 127.0(2) . .
C6 N2 Cr1 114.94(19) . .
C1 N1 C5 118.7(3) . .
C1 N1 Cr1 125.9(2) . .
C5 N1 Cr1 114.99(19) . .
C11 O3 Na1 109.72(18) . .
C12 O4 Na1 110.83(19) . .
O4 C12 O2 125.5(3) . .
O4 C12 C11 120.6(3) . .
O2 C12 C11 113.9(2) . .
O4 C12 Na1 47.40(15) . .
O2 C12 Na1 165.41(19) . .
C11 C12 Na1 74.78(16) . .
N1 C5 C4 121.4(3) . .
N1 C5 C6 115.0(3) . .
C4 C5 C6 123.6(3) . .
O3 C11 O1 126.6(3) . .
O3 C11 C12 120.4(3) . .
O1 C11 C12 113.1(2) . .
O3 C11 Na1 48.37(15) . .
O1 C11 Na1 159.65(19) . .
C12 C11 Na1 75.88(16) . .
N2 C6 C7 121.6(3) . .
N2 C6 C5 114.5(3) . .
C7 C6 C5 124.0(3) . .
C14 O8 Na1 117.0(2) . 1_545
O8 C14 O6 125.9(3) . .
O8 C14 C13 119.5(3) . .
O6 C14 C13 114.6(3) . .
O8 C14 Na1 42.59(16) . 1_545
O6 C14 Na1 165.8(2) . 1_545
C13 C14 Na1 77.44(16) . 1_545
O7 C13 O5 126.2(3) . .
O7 C13 C14 119.9(3) . .
O5 C13 C14 113.9(3) . .
C13 O7 Na1 111.4(2) . 1_545
N2 C10 C9 122.8(3) . .
N1 C1 C2 123.1(3) . .
C8 C9 C10 119.2(3) . .
C2 C3 C4 119.7(3) . .
C3 C2 C1 118.4(3) . .
C6 C7 C8 119.3(3) . .
C9 C8 C7 119.2(3) . .
C5 C4 C3 118.7(3) . .
O8 Na1 O4 153.99(9) 1_565 .
O8 Na1 O3 99.90(9) 1_565 .
O4 Na1 O3 70.25(8) . .
O8 Na1 O7 68.95(8) 1_565 1_565
O4 Na1 O7 85.76(8) . 1_565
O3 Na1 O7 83.53(8) . 1_565
O8 Na1 N5 101.42(9) 1_565 .
O4 Na1 N5 89.31(8) . .
O3 Na1 N5 158.54(9) . .
O7 Na1 N5 101.94(9) 1_565 .
O8 Na1 O9 90.44(8) 1_565 .
O4 Na1 O9 114.05(8) . .
O3 Na1 O9 95.88(8) . .
O7 Na1 O9 158.83(8) 1_565 .
N5 Na1 O9 86.36(8) . .
O8 Na1 C11 121.81(9) 1_565 .
O4 Na1 C11 50.67(8) . .
O3 Na1 C11 21.91(7) . .
O7 Na1 C11 91.98(8) 1_565 .
N5 Na1 C11 136.69(9) . .
O9 Na1 C11 95.17(8) . .
O8 Na1 C12 147.19(9) 1_565 .
O4 Na1 C12 21.77(7) . .
O3 Na1 C12 50.17(7) . .
O7 Na1 C12 91.66(8) 1_565 .
N5 Na1 C12 108.57(8) . .
O9 Na1 C12 104.24(8) . .
C11 Na1 C12 29.34(8) . .
O8 Na1 C14 20.41(8) 1_565 1_565
O4 Na1 C14 133.58(9) . 1_565
O3 Na1 C14 91.26(8) . 1_565
O7 Na1 C14 49.16(8) 1_565 1_565
N5 Na1 C14 108.10(8) . 1_565
O9 Na1 C14 109.82(8) . 1_565
C11 Na1 C14 111.87(8) . 1_565
C12 Na1 C14 130.73(8) . 1_565
C35 N5 N6 103.9(2) . .
C35 N5 Na1 115.9(2) . .
N6 N5 Na1 140.02(19) . .
C33 N6 N5 111.9(3) . .
C33 N6 C32 127.8(3) . .
N5 N6 C32 120.3(2) . .
C29 N7 N8 111.6(2) . .
C29 N7 C32 127.6(3) . .
N8 N7 C32 120.8(2) . .
C31 N8 N7 103.3(2) . .
C31 N8 Na2 110.2(2) . 1_455
N7 N8 Na2 146.25(19) . 1_455
C30 C29 N7 107.6(3) . .
N7 C32 N6 113.3(2) . .
N6 C33 C34 107.3(3) . .
N5 C35 C34 111.9(3) . .
N8 C31 C30 113.1(3) . .
C33 C34 C35 105.0(3) . .
C29 C30 C31 104.5(3) . .
C28 O14 Cr2 113.28(17) . .

loop_
_geom_bond_atom_site_label_1
_geom_bond_atom_site_label_2
_geom_bond_distance
_geom_bond_site_symmetry_2
Cr2 O13 1.9436(19) .
Cr2 O14 1.9512(19) .
Cr2 O10 1.9657(19) .
Cr2 O9 1.9703(19) .
Cr2 N4 2.056(2) .
Cr2 N3 2.063(2) .
Na2 O11 2.362(2) .
Na2 O15 2.366(2) 1_545
Na2 O16 2.472(2) 1_545
Na2 O12 2.478(2) .
Na2 O6 2.504(2) .
Na2 N8 2.642(3) 1_655
Na2 C27 3.080(3) 1_545
Na2 C25 3.102(3) .
Na2 C28 3.108(3) 1_545
O9 C25 1.284(3) .
O9 Na1 2.595(2) .
O13 C27 1.287(3) .
O10 C26 1.290(3) .
N4 C24 1.340(4) .
N4 C20 1.360(4) .
N3 C15 1.336(4) .
N3 C19 1.352(4) .
O11 C25 1.217(3) .
O15 C27 1.218(3) .
O15 Na2 2.366(2) 1_565
O12 C26 1.218(3) .
C28 O16 1.217(3) .
C28 O14 1.290(3) .
C28 C27 1.543(4) .
C28 Na2 3.108(3) 1_565
O16 Na2 2.472(2) 1_565
C27 Na2 3.080(3) 1_565
C26 C25 1.550(4) .
C20 C21 1.373(4) .
C20 C19 1.469(4) .
C19 C18 1.381(4) .
C24 C23 1.372(4) .
C23 C22 1.373(5) .
C21 C22 1.372(5) .
C15 C16 1.376(5) .
C18 C17 1.381(5) .
C17 C16 1.361(5) .
Cr1 O2 1.950(2) .
Cr1 O1 1.953(2) .
Cr1 O5 1.961(2) .
Cr1 O6 1.969(2) .
Cr1 N1 2.051(2) .
Cr1 N2 2.056(2) .
O6 C14 1.289(3) .
O5 C13 1.281(3) .
O2 C12 1.294(3) .
O1 C11 1.292(3) .
N2 C10 1.339(4) .
N2 C6 1.360(4) .
N1 C1 1.331(4) .
N1 C5 1.351(4) .
O3 C11 1.210(3) .
O3 Na1 2.424(2) .
O4 C12 1.217(3) .
O4 Na1 2.416(2) .
C12 C11 1.550(4) .
C12 Na1 3.068(3) .
C5 C4 1.374(4) .
C5 C6 1.481(4) .
C11 Na1 3.053(3) .
C6 C7 1.372(4) .
O8 C14 1.216(4) .
O8 Na1 2.360(3) 1_545
C14 C13 1.542(4) .
C14 Na1 3.107(3) 1_545
C13 O7 1.220(3) .
O7 Na1 2.498(3) 1_545
C10 C9 1.367(4) .
C1 C2 1.368(4) .
C9 C8 1.364(5) .
C3 C2 1.368(5) .
C3 C4 1.388(5) .
C7 C8 1.380(5) .
Na1 O8 2.360(3) 1_565
Na1 O7 2.498(3) 1_565
Na1 N5 2.505(3) .
Na1 C14 3.107(3) 1_565
N5 C35 1.329(4) .
N5 N6 1.355(3) .
N6 C33 1.341(4) .
N6 C32 1.442(4) .
N7 C29 1.352(4) .
N7 N8 1.359(3) .
N7 C32 1.438(4) .
N8 C31 1.318(4) .
N8 Na2 2.642(3) 1_455
C29 C30 1.344(4) .
C33 C34 1.358(5) .
C35 C34 1.386(4) .
C31 C30 1.387(4) .
